data_2213701
loop_
_publ_author_name
'Jin-peng Wang'
'Fei Wen'
'Qing-ming Zang'
'Shuai Liu'

_publ_section_title
;
 6-Chloro-2-diethylamino-4-[(1,1,3,3-tetramethylbutyl)amino]-1,3,5-triazine
;
_journal_coeditor_code BT2369
_journal_issue 6
_journal_name_full 'Acta Crystallographica Section E'
_journal_page_first o3017
_journal_page_last o3017
_journal_paper_doi 10.1107/S1600536807024099
_journal_volume 63
_journal_year 2007
_chemical_formula_iupac 'C15 H28 Cl N5'
_chemical_formula_moiety 'C15 H28 Cl N5'
_chemical_formula_sum 'C15 H28 Cl N5'
_chemical_formula_weight 313.87
_chemical_melting_point .94E-94
_chemical_name_systematic
;
6-chloro-2-diethylamino-4-[(1,1,3,3-tetramethylbutyl)amino]
-1,3,5-triazine
;
_space_group_IT_number 15
_symmetry_cell_setting monoclinic
_symmetry_space_group_name_Hall '-C 2yc'
_symmetry_space_group_name_H-M 'C 1 2/c 1'
_atom_sites_solution_hydrogens geom
_atom_sites_solution_primary direct
_atom_sites_solution_secondary difmap
_audit_creation_method SHELXL-97
_cell_angle_alpha 90.00
_cell_angle_beta 102.684(5)
_cell_angle_gamma 90.00
_cell_formula_units_Z 8
_cell_length_a 19.239(3)
_cell_length_b 7.9613(12)
_cell_length_c 24.105(4)
_cell_measurement_reflns_used 3245
_cell_measurement_temperature 113(2)
_cell_measurement_theta_max 25.0
_cell_measurement_theta_min 2.8
_cell_volume 3602.0(10)
_computing_cell_refinement CrystalClear
_computing_data_collection 'CrystalClear (Rigaku/MSC, 2005)'
_computing_data_reduction CrystalClear
_computing_molecular_graphics 'SHELXTL (Bruker, 1997)'
_computing_publication_material 'CrystalStructure (Rigaku/MSC, 2005)'
_computing_structure_refinement 'SHELXL-97 (Sheldrick, 1997)'
_computing_structure_solution 'SHELXS-97 (Sheldrick, 1997)'
_diffrn_ambient_temperature 113(2)
_diffrn_detector_area_resol_mean 7.31
_diffrn_measured_fraction_theta_full 0.998
_diffrn_measured_fraction_theta_max 0.998
_diffrn_measurement_device_type 'Rigaku Saturn'
_diffrn_measurement_method \w
_diffrn_radiation_monochromator confocal
_diffrn_radiation_source 'rotating anode'
_diffrn_radiation_type MoK\a
_diffrn_radiation_wavelength 0.71070
_diffrn_reflns_av_R_equivalents 0.0510
_diffrn_reflns_av_sigmaI/netI 0.0423
_diffrn_reflns_limit_h_max 23
_diffrn_reflns_limit_h_min -23
_diffrn_reflns_limit_k_max 9
_diffrn_reflns_limit_k_min -9
_diffrn_reflns_limit_l_max 29
_diffrn_reflns_limit_l_min -29
_diffrn_reflns_number 14117
_diffrn_reflns_theta_full 26.00
_diffrn_reflns_theta_max 26.00
_diffrn_reflns_theta_min 1.73
_exptl_absorpt_coefficient_mu 0.215
_exptl_absorpt_correction_T_max 0.9583
_exptl_absorpt_correction_T_min 0.9345
_exptl_absorpt_correction_type multi-scan
_exptl_absorpt_process_details '(CrystalClear; Rigaku/MSC, 2005)'
_exptl_crystal_colour colorless
_exptl_crystal_density_diffrn 1.158
_exptl_crystal_density_method 'not measured'
_exptl_crystal_description prism
_exptl_crystal_F_000 1360
_exptl_crystal_size_max 0.32
_exptl_crystal_size_mid 0.22
_exptl_crystal_size_min 0.20
_refine_diff_density_max 0.275
_refine_diff_density_min -0.268
_refine_ls_extinction_method none
_refine_ls_goodness_of_fit_ref 1.103
_refine_ls_hydrogen_treatment mixed
_refine_ls_matrix_type full
_refine_ls_number_parameters 201
_refine_ls_number_reflns 3524
_refine_ls_number_restraints 0
_refine_ls_restrained_S_all 1.103
_refine_ls_R_factor_all 0.0557
_refine_ls_R_factor_gt 0.0451
_refine_ls_shift/su_max 0.000
_refine_ls_shift/su_mean 0.000
_refine_ls_structure_factor_coef Fsqd
_refine_ls_weighting_details 'calc w=1/[\s^2^(Fo^2^)+(0.0510P)^2^+0.7372P] where P=(Fo^2^+2Fc^2^)/3'
_refine_ls_weighting_scheme calc
_refine_ls_wR_factor_gt 0.1010
_refine_ls_wR_factor_ref 0.1075
_reflns_number_gt 2993
_reflns_number_total 3524
_reflns_threshold_expression I>2s(I)
_cod_data_source_file bt2369.cif
_cod_data_source_block I
_cod_database_code 2213701
_cod_database_fobs_code 2213701

loop_
_symmetry_equiv_pos_as_xyz
'x, y, z'
'-x, y, -z+1/2'
'x+1/2, y+1/2, z'
'-x+1/2, y+1/2, -z+1/2'
'-x, -y, -z'
'x, -y, z-1/2'
'-x+1/2, -y+1/2, -z'
'x+1/2, -y+1/2, z-1/2'

loop_
_atom_site_type_symbol
_atom_site_label
_atom_site_fract_x
_atom_site_fract_y
_atom_site_fract_z
_atom_site_U_iso_or_equiv
_atom_site_adp_type
_atom_site_calc_flag
_atom_site_refinement_flags
_atom_site_occupancy
Cl Cl1 0.61905(2) 0.77094(6) 0.160423(18) 0.02578(15) Uani d . 1
N N1 0.40684(7) 0.54339(18) 0.10629(6) 0.0192(3) Uani d . 1
N N2 0.50602(7) 0.69474(18) 0.08423(6) 0.0197(3) Uani d . 1
N N3 0.50886(7) 0.61285(18) 0.18027(6) 0.0195(3) Uani d . 1
N N4 0.41177(8) 0.48292(19) 0.20162(7) 0.0211(3) Uani d . 1
N N5 0.40728(8) 0.62277(19) 0.01429(6) 0.0245(4) Uani d . 1
C C1 0.44167(9) 0.5478(2) 0.16095(7) 0.0183(4) Uani d . 1
C C2 0.44069(9) 0.6192(2) 0.06958(7) 0.0199(4) Uani d . 1
C C3 0.53402(9) 0.6820(2) 0.13897(7) 0.0186(4) Uani d . 1
C C4 0.33961(9) 0.4098(2) 0.19432(7) 0.0234(4) Uani d . 1
C C5 0.32706(9) 0.2567(2) 0.15346(7) 0.0205(4) Uani d . 1
H H5A 0.3246 0.3022 0.1149 0.025 Uiso calc R 1
H H5B 0.2788 0.2143 0.1538 0.025 Uiso calc R 1
C C6 0.37619(9) 0.0995(2) 0.15906(7) 0.0238(4) Uani d . 1
C C7 0.38462(11) 0.0073(3) 0.21581(8) 0.0365(5) Uani d . 1
H H7A 0.4065 -0.1027 0.2132 0.055 Uiso calc R 1
H H7B 0.3377 -0.0079 0.2247 0.055 Uiso calc R 1
H H7C 0.4150 0.0735 0.2459 0.055 Uiso calc R 1
C C8 0.28372(9) 0.5440(2) 0.17013(9) 0.0315(5) Uani d . 1
H H8A 0.2920 0.6445 0.1941 0.047 Uiso calc R 1
H H8B 0.2360 0.4999 0.1694 0.047 Uiso calc R 1
H H8C 0.2875 0.5730 0.1314 0.047 Uiso calc R 1
C C9 0.33090(11) 0.3647(3) 0.25456(8) 0.0351(5) Uani d . 1
H H9A 0.3712 0.2952 0.2735 0.053 Uiso calc R 1
H H9B 0.2864 0.3022 0.2520 0.053 Uiso calc R 1
H H9C 0.3296 0.4679 0.2765 0.053 Uiso calc R 1
C C10 0.33932(11) -0.0216(2) 0.11220(8) 0.0339(5) Uani d . 1
H H10A 0.3692 -0.1212 0.1121 0.051 Uiso calc R 1
H H10B 0.3321 0.0346 0.0752 0.051 Uiso calc R 1
H H10C 0.2931 -0.0555 0.1194 0.051 Uiso calc R 1
C C11 0.45047(10) 0.1395(3) 0.14874(9) 0.0360(5) Uani d . 1
H H11A 0.4762 0.2119 0.1793 0.054 Uiso calc R 1
H H11B 0.4456 0.1974 0.1122 0.054 Uiso calc R 1
H H11C 0.4771 0.0348 0.1481 0.054 Uiso calc R 1
C C12 0.33647(9) 0.5470(3) -0.00460(8) 0.0300(5) Uani d . 1
H H12A 0.3111 0.6037 -0.0398 0.036 Uiso calc R 1
H H12B 0.3087 0.5652 0.0249 0.036 Uiso calc R 1
C C13 0.34036(10) 0.3595(3) -0.01590(8) 0.0347(5) Uani d . 1
H H13A 0.3705 0.3402 -0.0432 0.052 Uiso calc R 1
H H13B 0.2923 0.3163 -0.0316 0.052 Uiso calc R 1
H H13C 0.3607 0.3012 0.0198 0.052 Uiso calc R 1
C C14 0.43836(10) 0.7093(3) -0.02854(8) 0.0296(5) Uani d . 1
H H14A 0.4250 0.6482 -0.0651 0.036 Uiso calc R 1
H H14B 0.4910 0.7075 -0.0162 0.036 Uiso calc R 1
C C15 0.41314(12) 0.8903(3) -0.03733(10) 0.0466(6) Uani d . 1
H H15A 0.3610 0.8926 -0.0490 0.070 Uiso calc R 1
H H15B 0.4337 0.9421 -0.0669 0.070 Uiso calc R 1
H H15C 0.4284 0.9527 -0.0017 0.070 Uiso calc R 1
H H4 0.4351(11) 0.508(3) 0.2348(9) 0.035(6) Uiso d . 1

loop_
_atom_site_aniso_label
_atom_site_aniso_U_11
_atom_site_aniso_U_22
_atom_site_aniso_U_33
_atom_site_aniso_U_12
_atom_site_aniso_U_13
_atom_site_aniso_U_23
Cl1 0.0212(2) 0.0333(3) 0.0230(2) -0.01011(19) 0.00524(18) -0.00033(19)
N1 0.0187(7) 0.0192(8) 0.0200(7) -0.0009(6) 0.0049(6) 0.0003(6)
N2 0.0186(7) 0.0212(8) 0.0197(8) -0.0037(6) 0.0052(6) -0.0005(6)
N3 0.0181(7) 0.0217(8) 0.0197(7) -0.0034(6) 0.0063(6) -0.0006(6)
N4 0.0221(8) 0.0231(8) 0.0196(8) -0.0078(6) 0.0075(7) -0.0040(7)
N5 0.0226(8) 0.0296(9) 0.0198(8) -0.0035(7) 0.0012(6) 0.0034(7)
C1 0.0191(8) 0.0154(9) 0.0214(9) 0.0002(7) 0.0068(7) -0.0017(7)
C2 0.0208(9) 0.0178(9) 0.0211(9) 0.0025(7) 0.0047(7) 0.0015(7)
C3 0.0174(8) 0.0172(9) 0.0217(9) -0.0025(7) 0.0053(7) -0.0020(7)
C4 0.0228(9) 0.0214(10) 0.0292(10) -0.0062(7) 0.0128(8) -0.0035(8)
C5 0.0183(9) 0.0202(9) 0.0234(9) -0.0036(7) 0.0054(7) -0.0002(7)
C6 0.0256(9) 0.0174(9) 0.0277(10) 0.0009(7) 0.0045(8) 0.0002(7)
C7 0.0431(12) 0.0282(11) 0.0349(11) 0.0011(9) 0.0013(9) 0.0065(9)
C8 0.0214(9) 0.0255(11) 0.0519(13) -0.0031(8) 0.0169(9) -0.0056(9)
C9 0.0405(12) 0.0365(12) 0.0352(11) -0.0153(10) 0.0235(9) -0.0073(9)
C10 0.0417(12) 0.0213(10) 0.0363(11) 0.0024(9) 0.0032(9) -0.0047(9)
C11 0.0289(11) 0.0265(11) 0.0555(14) 0.0060(9) 0.0159(10) 0.0012(10)
C12 0.0207(9) 0.0400(12) 0.0257(10) -0.0045(9) -0.0027(8) 0.0029(9)
C13 0.0312(11) 0.0452(13) 0.0278(11) -0.0127(10) 0.0064(9) -0.0057(9)
C14 0.0291(10) 0.0395(12) 0.0197(9) -0.0024(9) 0.0040(8) 0.0068(9)
C15 0.0500(14) 0.0439(14) 0.0475(14) 0.0003(11) 0.0143(11) 0.0218(11)

loop_
_atom_type_symbol
_atom_type_description
_atom_type_scat_dispersion_real
_atom_type_scat_dispersion_imag
_atom_type_scat_source
C C 0.0033 0.0016 'International Tables Vol C Tables 4.2.6.8 and 6.1.1.4'
H H 0.0000 0.0000 'International Tables Vol C Tables 4.2.6.8 and 6.1.1.4'
N N 0.0061 0.0033 'International Tables Vol C Tables 4.2.6.8 and 6.1.1.4'
Cl Cl 0.1484 0.1585 'International Tables Vol C Tables 4.2.6.8 and 6.1.1.4'

loop_
_geom_angle_atom_site_label_1
_geom_angle_atom_site_label_2
_geom_angle_atom_site_label_3
_geom_angle
C1 N1 C2 115.04(14)
C3 N2 C2 112.08(13)
C3 N3 C1 112.02(14)
C1 N4 C4 127.23(15)
C1 N4 H4 112.0(14)
C4 N4 H4 119.4(14)
C2 N5 C12 120.47(14)
C2 N5 C14 121.64(15)
C12 N5 C14 117.82(14)
N1 C1 N4 120.32(15)
N1 C1 N3 124.91(14)
N4 C1 N3 114.76(15)
N5 C2 N1 117.63(15)
N5 C2 N2 117.26(14)
N1 C2 N2 125.11(15)
N2 C3 N3 130.70(15)
N2 C3 Cl1 114.51(12)
N3 C3 Cl1 114.79(13)
N4 C4 C8 109.38(14)
N4 C4 C9 105.84(14)
C8 C4 C9 107.93(15)
N4 C4 C5 113.30(13)
C8 C4 C5 107.86(14)
C9 C4 C5 112.39(14)
C4 C5 C6 124.73(15)
C4 C5 H5A 106.1
C6 C5 H5A 106.1
C4 C5 H5B 106.1
C6 C5 H5B 106.1
H5A C5 H5B 106.3
C7 C6 C10 107.35(15)
C7 C6 C11 108.93(16)
C10 C6 C11 107.87(16)
C7 C6 C5 113.98(15)
C10 C6 C5 105.52(14)
C11 C6 C5 112.82(15)
C6 C7 H7A 109.5
C6 C7 H7B 109.5
H7A C7 H7B 109.5
C6 C7 H7C 109.5
H7A C7 H7C 109.5
H7B C7 H7C 109.5
C4 C8 H8A 109.5
C4 C8 H8B 109.5
H8A C8 H8B 109.5
C4 C8 H8C 109.5
H8A C8 H8C 109.5
H8B C8 H8C 109.5
C4 C9 H9A 109.5
C4 C9 H9B 109.5
H9A C9 H9B 109.5
C4 C9 H9C 109.5
H9A C9 H9C 109.5
H9B C9 H9C 109.5
C6 C10 H10A 109.5
C6 C10 H10B 109.5
H10A C10 H10B 109.5
C6 C10 H10C 109.5
H10A C10 H10C 109.5
H10B C10 H10C 109.5
C6 C11 H11A 109.5
C6 C11 H11B 109.5
H11A C11 H11B 109.5
C6 C11 H11C 109.5
H11A C11 H11C 109.5
H11B C11 H11C 109.5
N5 C12 C13 112.33(16)
N5 C12 H12A 109.1
C13 C12 H12A 109.1
N5 C12 H12B 109.1
C13 C12 H12B 109.1
H12A C12 H12B 107.9
C12 C13 H13A 109.5
C12 C13 H13B 109.5
H13A C13 H13B 109.5
C12 C13 H13C 109.5
H13A C13 H13C 109.5
H13B C13 H13C 109.5
N5 C14 C15 112.00(16)
N5 C14 H14A 109.2
C15 C14 H14A 109.2
N5 C14 H14B 109.2
C15 C14 H14B 109.2
H14A C14 H14B 107.9
C14 C15 H15A 109.5
C14 C15 H15B 109.5
H15A C15 H15B 109.5
C14 C15 H15C 109.5
H15A C15 H15C 109.5
H15B C15 H15C 109.5

loop_
_geom_bond_atom_site_label_1
_geom_bond_atom_site_label_2
_geom_bond_distance
Cl1 C3 1.7531(17)
N1 C1 1.341(2)
N1 C2 1.351(2)
N2 C3 1.315(2)
N2 C2 1.368(2)
N3 C3 1.319(2)
N3 C1 1.375(2)
N4 C1 1.344(2)
N4 C4 1.480(2)
N4 H4 0.85(2)
N5 C2 1.347(2)
N5 C12 1.468(2)
N5 C14 1.473(2)
C4 C8 1.537(3)
C4 C9 1.540(2)
C4 C5 1.552(2)
C5 C6 1.557(2)
C5 H5A 0.9900
C5 H5B 0.9900
C6 C7 1.529(3)
C6 C10 1.535(3)
C6 C11 1.537(2)
C7 H7A 0.9800
C7 H7B 0.9800
C7 H7C 0.9800
C8 H8A 0.9800
C8 H8B 0.9800
C8 H8C 0.9800
C9 H9A 0.9800
C9 H9B 0.9800
C9 H9C 0.9800
C10 H10A 0.9800
C10 H10B 0.9800
C10 H10C 0.9800
C11 H11A 0.9800
C11 H11B 0.9800
C11 H11C 0.9800
C12 C13 1.522(3)
C12 H12A 0.9900
C12 H12B 0.9900
C13 H13A 0.9800
C13 H13B 0.9800
C13 H13C 0.9800
C14 C15 1.520(3)
C14 H14A 0.9900
C14 H14B 0.9900
C15 H15A 0.9800
C15 H15B 0.9800
C15 H15C 0.9800

loop_
_geom_hbond_atom_site_label_D
_geom_hbond_atom_site_label_H
_geom_hbond_atom_site_label_A
_geom_hbond_site_symmetry_A
_geom_hbond_distance_DH
_geom_hbond_distance_HA
_geom_hbond_distance_DA
_geom_hbond_angle_DHA
N4 H4 N3 2_655 0.85(2) 2.25(2) 3.098(2) 172(2)

loop_
_geom_torsion_atom_site_label_1
_geom_torsion_atom_site_label_2
_geom_torsion_atom_site_label_3
_geom_torsion_atom_site_label_4
_geom_torsion
C2 N1 C1 N4 177.07(15)
C2 N1 C1 N3 -4.2(2)
C4 N4 C1 N1 -3.4(3)
C4 N4 C1 N3 177.73(15)
C3 N3 C1 N1 4.3(2)
C3 N3 C1 N4 -176.88(14)
C12 N5 C2 N1 0.3(2)
C14 N5 C2 N1 177.13(15)
C12 N5 C2 N2 -178.93(15)
C14 N5 C2 N2 -2.1(2)
C1 N1 C2 N5 -178.17(15)
C1 N1 C2 N2 1.0(2)
C3 N2 C2 N5 -179.25(15)
C3 N2 C2 N1 1.6(2)
C2 N2 C3 N3 -1.4(3)
C2 N2 C3 Cl1 178.24(12)
C1 N3 C3 N2 -1.3(3)
C1 N3 C3 Cl1 179.02(12)
C1 N4 C4 C8 -60.6(2)
C1 N4 C4 C9 -176.65(17)
C1 N4 C4 C5 59.8(2)
N4 C4 C5 C6 52.9(2)
C8 C4 C5 C6 174.13(15)
C9 C4 C5 C6 -67.0(2)
C4 C5 C6 C7 58.4(2)
C4 C5 C6 C10 175.92(15)
C4 C5 C6 C11 -66.5(2)
C2 N5 C12 C13 -85.1(2)
C14 N5 C12 C13 97.89(19)
C2 N5 C14 C15 -92.2(2)
C12 N5 C14 C15 84.8(2)

loop_
_cod_related_entry_id
_cod_related_entry_database
_cod_related_entry_code
1 ChemSpider 21124493
